data_7720741
loop_
_publ_author_name
'Amer, Aya S. I.'
'Alazaly, Ahmed'
'El-Jemni, Mahmoud A'
'Hassan, Hamdy H.'
'Abdel-Samad, Hesham S'
'Abdel-Shafi, Ayman A'

_publ_section_title
;
 The role of exciplex charge-transfer character and reorganization energy
 in steering oxygen-quenching pathways of chromium(III) excited states.
;
_journal_issue 16
_journal_name_full 'Dalton transactions (Cambridge, England : 2003)'
_journal_page_first 6373
_journal_page_last 6389
_journal_paper_doi 10.1039/d6dt00398b
_journal_volume 55
_journal_year 2026
_chemical_formula_moiety 'C32 H24 Cr N6, 3(C F3 O3 S), C2 H3 N, C N0.5, 0.5(O)'
_chemical_formula_sum 'C38 H27 Cr F9 N7.5 O9.5 S3'
_chemical_formula_weight 1059.85
_space_group_crystal_system triclinic
_space_group_IT_number 2
_space_group_name_Hall '-P 1'
_space_group_name_H-M_alt 'P -1'
_atom_sites_solution_hydrogens geom
_audit_creation_date 2021-03-22
_audit_creation_method
;
Olex2 1.2
(compiled 2018.05.29 svn.r3510 for OlexSys, GUI svn.r5506)
;
_audit_update_record
;
2025-12-22 deposited with the CCDC.	2026-03-24 downloaded from the CCDC.
;
_cell_angle_alpha 104.3938(6)
_cell_angle_beta 93.7452(6)
_cell_angle_gamma 113.0060(8)
_cell_formula_units_Z 2
_cell_length_a 10.32310(8)
_cell_length_b 13.17947(11)
_cell_length_c 19.03913(12)
_cell_measurement_reflns_used 58005
_cell_measurement_temperature 100.00(10)
_cell_measurement_theta_max 78.6040
_cell_measurement_theta_min 3.8480
_cell_volume 2270.79(3)
_computing_cell_refinement 'CrysAlisPro 1.171.41.99a (Rigaku OD, 2021)'
_computing_data_collection 'CrysAlisPro 1.171.41.99a (Rigaku OD, 2021)'
_computing_data_reduction 'CrysAlisPro 1.171.41.99a (Rigaku OD, 2021)'
_computing_molecular_graphics 'Olex2 (Dolomanov et al., 2009)'
_computing_publication_material 'Olex2 (Dolomanov et al., 2009)'
_computing_structure_refinement 'ShelXL (Sheldrick, 2015)'
_computing_structure_solution 'SHELXT  (Sheldrick, 2015)'
_diffrn_ambient_environment N~2~
_diffrn_ambient_temperature 100.00(10)
_diffrn_detector 'Hybrid Pixel Array Detector'
_diffrn_detector_area_resol_mean 10.0000
_diffrn_detector_type HyPix
_diffrn_measured_fraction_theta_full 0.999
_diffrn_measured_fraction_theta_max 0.981
_diffrn_measurement_details
;
List of Runs (angles in degrees, time in seconds):

  # Type    Start    End  Width  t~exp~   \w     \q     \k     \f   Frames
#--------------------------------------------------------------------------
  1  \w     35.00 123.00   0.50    0.10    --   47.90  19.00  90.00  176
  2  \w     25.00 121.00   0.50    0.10    --   47.90  77.00 120.00  192
  3  \w     25.00 121.00   0.50    0.10    --   47.90  77.00  90.00  192
  4  \w     27.00 122.00   0.50    0.10    --   50.00  77.00  25.00  190
  5  \w     10.00  43.00   0.50    0.10    --   38.00  89.00 -20.14   66
  6  \w      5.00  43.00   0.50    0.10    --   34.00  90.00-141.88   76
  7  \w    -15.00  23.00   0.50    0.10    --   18.00  99.00-119.19   76
  8  \w     17.00  43.00   0.50    0.10    --   46.00  90.00-128.34   52
  9  \w     -7.00  27.00   0.50    0.10    --   26.00  98.00 -45.89   68
 10  \w    -14.00  29.00   0.50    0.10    --   18.00  96.00 -21.79   86
 11  \w    -19.00  42.00   0.50    0.10    --   10.00  91.00 145.10  122
 12  \w     32.00  70.00   0.50    0.10    --   54.00  77.00-137.46   76
 13  \w     43.00  69.00   0.50    0.10    --   66.00  77.00-142.17   52
 14  \w     88.00 114.00   0.50    0.10    --   54.00  77.00-137.46   52
 15  \w     91.00 149.00   0.50    0.40    --  113.25  77.00 -30.00  116
 16  \w     51.00  77.00   0.50    0.10    --   74.00  77.00  14.47   52
 17  \w     39.00  65.00   0.50    0.10    --   62.00  77.00  20.82   52
 18  \w     92.00 143.00   0.50    0.40    --  113.25  77.00 -60.00  102
 19  \w    149.00 176.00   0.50    0.40    --  113.25  77.00 -60.00   54
 20  \w    148.00 177.00   0.50    0.40    --  113.25  77.00 -90.00   58
 21  \w     92.00 124.00   0.50    0.40    --  113.25  77.00 -90.00   64
 22  \w     92.00 134.00   0.50    0.40    --  113.25  77.00   0.00   84
 23  \w     91.00 145.00   0.50    0.40    --  113.25  77.00  60.00  108
 24  \w     91.00 161.00   0.50    0.40    --  113.25  77.00 120.00  140
 25  \w     92.00 118.00   0.50    0.40    --  113.25  77.00 150.00   52
 26  \w     35.00  60.00   0.50    0.10    --   58.00  77.00 176.35   50
 27  \w     78.00 130.00   0.50    0.10    --   58.00  77.00 176.35  104
 28  \w    146.00 178.00   0.50    0.40    --  113.25  77.00  90.00   64
 29  \w     92.00 138.00   0.50    0.40    --  113.25  77.00  90.00   92
 30  \w     93.00 129.00   0.50    0.40    --  113.25  77.00  30.00   72
 31  \w    135.00 176.00   0.50    0.40    --  113.25  77.00-150.00   82
 32  \w     92.00 130.00   0.50    0.40    --  113.25  77.00-150.00   76
 33  \w     91.00 153.00   0.50    0.40    --  113.25  77.00-180.00  124
 34  \w    111.00 137.00   0.50    0.10    --   70.00  76.00-168.55   52
 35  \w     48.00  81.00   0.50    0.10    --   70.00  76.00-168.55   66
 36  \w     52.00  78.00   0.50    0.10    --   74.00  76.00-110.16   52
 37  \w     37.00  63.00   0.50    0.10    --   58.00  76.00 -76.72   52
 38  \w     48.00  73.00   0.50    0.10    --   70.00  76.00 -66.43   50
 39  \w     53.00  79.00   0.50    0.10    --   74.00  75.00-118.26   52
 40  \w     44.00  70.00   0.50    0.10    --   66.00  76.00 -24.57   52
 41  \w     67.00  93.00   0.50    0.10    --   58.00  75.00 -97.13   52
 42  \w     48.00  77.00   0.50    0.10    --   70.00  76.00 -14.18   58
 43  \w     36.00  62.00   0.50    0.10    --   58.00  75.00 -97.13   52
 44  \w     36.00  63.00   0.50    0.10    --   58.00  75.00 -29.44   54
 45  \w     36.00  62.00   0.50    0.10    --   58.00  75.00  63.21   52
 46  \w     40.00  80.00   0.50    0.10    --   62.00  75.00 102.77   80
 47  \w     33.00  63.00   0.50    0.10    --   54.00  75.00 146.26   60
 48  \w     52.00  78.00   0.50    0.10    --   74.00  75.00 168.94   52
 49  \w     94.00 120.00   0.50    0.10    --   54.00  75.00 146.26   52
 50  \w     99.00 162.00   0.50    0.40    --  113.25  61.00  60.00  126
 51  \w     98.00 158.00   0.50    0.40    --  113.25  61.00  90.00  120
 52  \w     85.00 117.00   0.50    0.40    --  106.00  73.00-103.08   64
 53  \w    128.00 153.00   0.50    0.40    --  113.25  61.00-150.00   50
 54  \w     97.00 176.00   0.50    0.40    --  113.25  61.00-180.00  158
 55  \w     51.00  91.00   0.50    0.10    --   70.00  67.00-131.27   80
 56  \w    130.00 177.00   0.50    0.40    --  106.00  73.00-103.08   94
 57  \w     99.00 178.00   0.50    0.40    --  113.25  61.00-120.00  158
 58  \w     98.00 127.00   0.50    0.40    --  113.25  61.00-150.00   58
 59  \w     97.00 172.00   0.50    0.40    --  113.25  61.00 -60.00  150
 60  \w     97.00 174.00   0.50    0.40    --  113.25  61.00   0.00  154
 61  \w    118.00 144.00   0.50    0.40    --  113.25  30.00 -60.00   52
 62  \w     97.00 168.00   0.50    0.40    --  113.25  61.00 -30.00  142
 63  \w     99.00 175.00   0.50    0.40    --  113.25  61.00  30.00  152
 64  \w     97.00 178.00   0.50    0.40    --  113.25  61.00 120.00  162
 65  \w     98.00 171.00   0.50    0.40    --  113.25  61.00 150.00  146
 66  \w    117.00 153.00   0.50    0.40    --  113.25 125.00 120.00   72
 67  \w    102.00 178.00   0.50    0.40    --  113.25 113.00-167.00  152
 68  \w     43.00  70.00   0.50    0.40    --  113.25 -61.00  90.00   54
 69  \w    -23.00  63.00   0.50    0.10    --   47.90 -57.00  60.00  172
 70  \w     43.00  72.00   0.50    0.40    --  113.25 -61.00-120.00   58
 71  \w     44.00  72.00   0.50    0.40    --  113.25 -61.00-150.00   56
 72  \w     42.00 104.00   0.50    0.40    --  113.25 -94.00 -90.00  124
 73  \w     44.00  96.00   0.50    0.40    --  113.25-125.00 -30.00  104
 74  \w     78.00 111.00   0.50    0.40    --  113.25-125.00-120.00   66
 75  \w     86.00 111.00   0.50    0.40    --  113.25-125.00 -90.00   50
 76  \w     45.00  96.00   0.50    0.40    --  113.25-125.00-150.00  102
 77  \w     43.00  68.00   0.50    0.40    --  113.25-125.00-120.00   50
 78  \w     45.00  74.00   0.50    0.40    --  113.25-125.00 -90.00   58
 79  \w     34.00  96.00   0.50    0.10    --   47.90-125.00-150.00  124
 80  \w     42.00 109.00   0.50    0.40    --  113.25-113.00 101.00  134
 81  \w     43.00 106.00   0.50    0.40    --  113.25 -95.00 147.62  126
 82  \w     43.00  97.00   0.50    0.40    --  113.25-125.00 150.00  108
 83  \w     26.00  89.00   0.50    0.10    --   47.90-113.00 101.00  126
 84  \w     44.00 106.00   0.50    0.40    --  113.25 -94.00  60.00  124
 85  \w     42.00 102.00   0.50    0.40    --  113.25 -94.00  30.00  120
 86  \w     42.00 101.00   0.50    0.40    --  113.25 -94.00   0.00  118
 87  \w     45.00 102.00   0.50    0.40    --  113.25 -94.00 -30.00  114
 88  \w     73.00 106.00   0.50    0.40    --  113.25 -94.00 -60.00   66
 89  \w     80.00 106.00   0.50    0.40    --  113.25 -94.00-150.00   52
 90  \w     42.00  68.00   0.50    0.40    --  113.25 -94.00-150.00   52
 91  \w   -119.00 -25.00   0.50    0.10    --  -47.90 -77.00 -60.00  188
 92  \w   -163.00 -74.00   0.50    0.40    --  -91.75 -77.00 -90.00  178
 93  \w    -95.00 -69.00   0.50    0.40    --  -91.75 -77.00  90.00   52
 94  \w    -99.00 -70.00   0.50    0.40    --  -91.75 -77.00 120.00   58
 95  \w    -96.00 -70.00   0.50    0.40    --  -91.75 -77.00 -60.00   52
 96  \w    -95.00 -69.00   0.50    0.40    --  -91.75 -77.00 -44.16   52
 97  \w    -95.00 -69.00   0.50    0.40    --  -91.75 -77.00-150.00   52
 98  \w    -95.00 -69.00   0.50    0.40    --  -91.75 -77.00-163.56   52
 99  \w   -102.00 -69.00   0.50    0.40    --  -91.75 -77.00-120.00   66
100  \w   -147.00-121.00   0.50    0.40    --  -91.75 -77.00-120.00   52
101  \w   -100.00 -69.00   0.50    0.40    --  -91.75 -77.00 -30.00   62
102  \w   -120.00 -69.00   0.50    0.40    --  -91.75 -77.00 131.63  102
103  \w    -93.00 -64.00   0.50    0.40    --  -86.00 -76.00  64.19   58
104  \w    -95.00 -69.00   0.50    0.40    --  -91.75 -76.00   8.76   52
105  \w   -119.00 -70.00   0.50    0.40    --  -91.75 -76.00  -4.43   98
106  \w   -150.00-124.00   0.50    0.40    --  -91.75 -77.00-163.56   52
107  \w    -72.00 -47.00   0.50    0.40    --  -70.00 -76.00  48.13   50
108  \w    -92.00 -67.00   0.50    0.40    --  -90.00 -76.00 176.61   50
109  \w    -77.00 -51.00   0.50    0.40    --  -74.00 -76.00 -50.11   52
110  \w    -95.00 -69.00   0.50    0.40    --  -91.75 -76.00 -76.91   52
111  \w    -83.00 -56.00   0.50    0.40    --  -78.00 -75.00 -85.09   54
112  \w    -78.00 -52.00   0.50    0.40    --  -74.00 -75.00  39.59   52
113  \w    -64.00 -32.00   0.50    0.10    --  -54.00 -75.00  59.73   64
114  \w    -97.00 -71.00   0.50    0.10    --  -54.00 -75.00  59.73   52
115  \w   -159.00-133.00   0.50    0.40    --  -91.75 -74.00 141.64   52
116  \w   -101.00 -69.00   0.50    0.40    --  -90.00 -75.00  26.47   64
117  \w    -89.00 -60.00   0.50    0.40    --  -82.00 -74.00 -94.74   58
118  \w    -91.00 -65.00   0.50    0.40    --  -86.00 -74.00-123.24   52
119  \w   -103.00 -72.00   0.50    0.40    --  -91.75 -74.00  49.02   62
120  \w    -86.00 -60.00   0.50    0.40    --  -82.00 -74.00  96.25   52
121  \w    -86.00 -60.00   0.50    0.40    --  -82.00 -74.00 133.41   52
122  \w   -101.00 -70.00   0.50    0.40    --  -91.75 -74.00 141.64   62
123  \w    -92.00 -66.00   0.50    0.40    --  -86.00 -74.00 -22.13   52
124  \w    -90.00 -61.00   0.50    0.40    --  -82.00 -73.00  24.15   58
125  \w    -83.00 -57.00   0.50    0.40    --  -78.00 -73.00 143.80   52
126  \w    -83.00 -57.00   0.50    0.40    --  -78.00 -72.00 105.79   52
127  \w    -99.00 -72.00   0.50    0.40    --  -91.75 -72.00 151.84   54
128  \w   -162.00-108.00   0.50    0.40    --  -91.75 -71.00 161.74  108
129  \w   -105.00 -71.00   0.50    0.40    --  -91.75 -72.00  11.13   68
130  \w    -75.00 -47.00   0.50    0.10    --  -66.00 -70.00  99.48   56
131  \w   -100.00 -74.00   0.50    0.40    --  -91.75 -71.00 161.74   52
132  \w    -98.00 -73.00   0.50    0.40    --  -91.75 -66.00  80.70   50
133  \w    -97.00 -71.00   0.50    0.40    --  -91.75 -71.00-137.89   52
134  \w    -90.00 -64.00   0.50    0.40    --  -82.00 -64.00-167.38   52
135  \w    -80.00 -55.00   0.50    0.40    --  -74.00 -67.00 -83.76   50
136  \w    -82.00  -4.00   0.50    0.10    --  -47.90 113.00-167.00  156
137  \w    -83.00 -19.00   0.50    0.40    --  -91.75 113.00-167.00  128
138  \w    -82.00 -56.00   0.50    0.40    --  -74.00 -66.00  63.62   52
139  \w   -163.00 -81.00   0.50    0.40    --  -91.75-113.00 101.00  164
;
_diffrn_measurement_device 'four-circle diffractometer'
_diffrn_measurement_device_type 'XtaLAB Synergy, Dualflex, HyPix'
_diffrn_measurement_method '\w scans'
_diffrn_orient_matrix_type 'CrysAlisPro convention (1999,Acta A55,543-557)'
_diffrn_orient_matrix_UB_11 0.1085062000
_diffrn_orient_matrix_UB_12 0.0300094000
_diffrn_orient_matrix_UB_13 0.0697601000
_diffrn_orient_matrix_UB_21 0.1192105000
_diffrn_orient_matrix_UB_22 0.0126413000
_diffrn_orient_matrix_UB_23 -0.0462898000
_diffrn_orient_matrix_UB_31 0.0347012000
_diffrn_orient_matrix_UB_32 0.1290085000
_diffrn_orient_matrix_UB_33 0.0144592000
_diffrn_radiation_monochromator mirror
_diffrn_radiation_probe x-ray
_diffrn_radiation_type CuK\a
_diffrn_radiation_wavelength 1.54184
_diffrn_reflns_av_R_equivalents 0.0845
_diffrn_reflns_av_unetI/netI 0.0303
_diffrn_reflns_Laue_measured_fraction_full 0.999
_diffrn_reflns_Laue_measured_fraction_max 0.981
_diffrn_reflns_limit_h_max 13
_diffrn_reflns_limit_h_min -13
_diffrn_reflns_limit_k_max 16
_diffrn_reflns_limit_k_min -14
_diffrn_reflns_limit_l_max 24
_diffrn_reflns_limit_l_min -24
_diffrn_reflns_number 91891
_diffrn_reflns_point_group_measured_fraction_full 0.999
_diffrn_reflns_point_group_measured_fraction_max 0.981
_diffrn_reflns_theta_full 67.684
_diffrn_reflns_theta_max 79.958
_diffrn_reflns_theta_min 2.437
_diffrn_source 'micro-focus sealed X-ray tube'
_diffrn_source_type 'PhotonJet (Cu) X-ray Source'
_exptl_absorpt_coefficient_mu 4.255
_exptl_absorpt_correction_T_max 1.000
_exptl_absorpt_correction_T_min 0.289
_exptl_absorpt_correction_type gaussian
_exptl_absorpt_process_details
'CrysAlisPro 1.171.41.99a (Rigaku Oxford Diffraction, 2021) Numerical absorption correction based on gaussian integration over a multifaceted crystal model Empirical absorption correction using spherical harmonics, implemented in SCALE3 ABSPACK scaling algorithm.'
_exptl_crystal_colour yellow
_exptl_crystal_colour_primary yellow
_exptl_crystal_density_diffrn 1.550
_exptl_crystal_description block
_exptl_crystal_F_000 1073
_exptl_crystal_size_max 0.523
_exptl_crystal_size_mid 0.18
_exptl_crystal_size_min 0.163
_refine_diff_density_max 1.539
_refine_diff_density_min -0.684
_refine_diff_density_rms 0.106
_refine_ls_extinction_coef 0.0018(3)
_refine_ls_extinction_expression Fc^*^=kFc[1+0.001xFc^2^\l^3^/sin(2\q)]^-1/4^
_refine_ls_extinction_method 'SHELXL-2018/3 (Sheldrick 2018)'
_refine_ls_goodness_of_fit_ref 1.033
_refine_ls_hydrogen_treatment constr
_refine_ls_matrix_type full
_refine_ls_number_parameters 656
_refine_ls_number_reflns 9717
_refine_ls_number_restraints 92
_refine_ls_restrained_S_all 1.063
_refine_ls_R_factor_all 0.0726
_refine_ls_R_factor_gt 0.0717
_refine_ls_shift/su_max 0.001
_refine_ls_shift/su_mean 0.000
_refine_ls_structure_factor_coef Fsqd
_refine_ls_weighting_details 'w=1/[\s^2^(Fo^2^)+(0.1240P)^2^+3.6229P] where P=(Fo^2^+2Fc^2^)/3'
_refine_ls_weighting_scheme calc
_refine_ls_wR_factor_gt 0.2048
_refine_ls_wR_factor_ref 0.2057
_reflns_Friedel_coverage 0.000
_reflns_number_gt 9429
_reflns_number_total 9717
_reflns_threshold_expression 'I > 2\s(I)'
_cod_data_source_file d6dt00398b2.cif
_cod_data_source_block ae1
_cod_depositor_comments 'Adding full bibliography for 7720740--7720741.cif.'
_cod_original_formula_sum 'C38 H27 Cr F9 N7.50 O9.50 S3'
_cod_database_code 7720741
_shelx_shelxl_version_number 2018/3
_chemical_oxdiff_formula 'C20 H20 N2 O2 S Cr'
_chemical_oxdiff_usercomment 'C20 H20 N2 O2 S Cr yellow  0.18 0.18 0.20'
_shelx_space_group_comment
;
The symmetry employed for this shelxl refinement is uniquely defined
by the following loop, which should always be used as a source of
symmetry information in preference to the above space-group names.
They are only intended as comments.
;
_shelx_estimated_absorpt_t_max 0.544
_shelx_estimated_absorpt_t_min 0.214
_diffrn_oxdiff_digest_frames
;
012f8aaeb35c8ddb29f54796fa281967eb115201f2d
;
_reflns_odcompleteness_completeness 99.71
_reflns_odcompleteness_iscentric 1
_reflns_odcompleteness_theta 74.08
_olex2_refinement_description
;
One of the trfilate counterions was modelled as disordered over two closely related positions. 
The occupancy of the two components S30/S40 was linked to a free variable which refined to 70:30. 
The minor component (S40-F40C) was refined isotropically. It was also refined with a SAME restraint 
to give it similar bond lengths and angles to the major component (S30 to F30C).  
One of the acetonitriles (N200-C202) was modelled at 50% occupancy and refined isotropically. 
Additionally, the nitrogen of this acetonitrile was modelled over two positions (N200/N20A). 
The occupancy was linked to a free variable which refined to 60:40. 
There is also a partially occupied water molecule O100 refined at 50% occupancy.
No hydrogens were located or placed on these minor components.

1. Fixed Uiso
 At 1.2 times of:
  All C(H) groups
 At 1.5 times of:
  All C(H,H,H) groups
2. Uiso/Uaniso restraints and constraints
N100 \\sim C101 \\sim C102: within 1.7A with sigma of 0.008 and sigma for
terminal atoms of 0.016
F40A \\sim F40C \\sim C40A \\sim F40B \\sim O40B \\sim S40 \\sim O40A \\sim
O40C: within 2A with sigma of 0.0004 and sigma for terminal atoms of 0.0008
3. Rigid body (RIGU) restrains
 O30C, S30, O30B, O30A, C30A, F30C, F30B, F30A
 with sigma for 1-2 distances of 0.001 and sigma for 1-3 distances of 0.001
4. Same fragment restrains
{S30, O30A, O30B, O30C, C30A, F30A, F30B, F30C} sigma for 1-2: 0.02, 1-3: 0.04
as
{S40, O40A, O40B, O40C, C40A, F40A, F40B, F40C}
5. Others
 Sof(N20A)=0.5*(1-FVAR(2))
 Sof(N200)=0.5*FVAR(2)
 Sof(S40)=Sof(O40A)=Sof(O40B)=Sof(O40C)=Sof(C40A)=Sof(F40A)=Sof(F40B)=
 Sof(F40C)=1-FVAR(2)
 Sof(S30)=Sof(O30A)=Sof(O30B)=Sof(O30C)=Sof(C30A)=Sof(F30A)=Sof(F30B)=
 Sof(F30C)=FVAR(2)
 Fixed Sof: C201(0.5) O100(0.5) C202(0.5)
6.a Aromatic/amide H refined with riding coordinates:
 C2(H2), C3(H3), C4(H4), C5(H5), C8(H8), C9(H9), C10(H10), C11(H11), C14(H14),
 C15(H15), C16(H16), C17(H17), C20(H20), C21(H21), C22(H22), C23(H23), C29(H29),
  C30(H30), C31(H31), C33(H33), C34(H34), C36(H36), C37(H37), C38(H38)
6.b Idealised Me refined as rotating group:
 C102(H10A,H10B,H10C)
;
_olex2_submission_special_instructions 'No special instructions were received'
_oxdiff_exptl_absorpt_empirical_details
'Empirical correction (ABSPACK) includes: - Absorption correction using spherical harmonics - Frame scaling'
_oxdiff_exptl_absorpt_empirical_full_max 2.755
_oxdiff_exptl_absorpt_empirical_full_min 0.573

loop_
_space_group_symop_operation_xyz
'x, y, z'
'-x, -y, -z'

loop_
_atom_site_label
_atom_site_type_symbol
_atom_site_fract_x
_atom_site_fract_y
_atom_site_fract_z
_atom_site_U_iso_or_equiv
_atom_site_adp_type
_atom_site_occupancy
_atom_site_site_symmetry_order
_atom_site_calc_flag
_atom_site_refinement_flags_posn
_atom_site_refinement_flags_adp
_atom_site_refinement_flags_occupancy
_atom_site_disorder_assembly
_atom_site_disorder_group
Cr1 Cr 0.75153(5) 0.63164(4) 0.30022(3) 0.02700(16) Uani 1 1 d . . . . .
S10 S 0.42426(8) 0.68739(6) 0.50673(4) 0.0327(2) Uani 1 1 d . . . . .
F10A F 0.1488(3) 0.6241(3) 0.50664(18) 0.0770(9) Uani 1 1 d . . . . .
F10B F 0.2402(3) 0.7529(3) 0.45250(15) 0.0688(8) Uani 1 1 d . . . . .
F10C F 0.2813(4) 0.7985(3) 0.57175(15) 0.0728(8) Uani 1 1 d . . . . .
O10A O 0.4308(3) 0.6466(2) 0.56924(15) 0.0462(6) Uani 1 1 d . . . . .
O10B O 0.3906(3) 0.6019(2) 0.43581(14) 0.0390(5) Uani 1 1 d . . . . .
O10C O 0.5367(3) 0.7981(2) 0.51282(15) 0.0452(6) Uani 1 1 d . . . . .
C10A C 0.2644(5) 0.7160(4) 0.5099(2) 0.0519(10) Uani 1 1 d . . . . .
S20 S 1.18850(9) 0.58849(8) 0.15745(5) 0.0396(2) Uani 1 1 d . . . . .
S30 S 0.9292(2) 1.03381(16) 0.20994(13) 0.0495(5) Uani 0.700(4) 1 d D U P A 1
O30A O 1.0285(6) 1.1483(4) 0.2481(4) 0.0707(16) Uani 0.700(4) 1 d D U P A 1
O30B O 0.8574(5) 0.9678(5) 0.2556(3) 0.0794(16) Uani 0.700(4) 1 d D U P A 1
O30C O 1.0002(10) 0.9744(7) 0.1614(4) 0.112(2) Uani 0.700(4) 1 d D U P A 1
C30A C 0.8070(8) 1.0483(7) 0.1464(5) 0.0773(15) Uani 0.700(4) 1 d D U P A 1
F30A F 0.7309(8) 1.0917(8) 0.1893(5) 0.144(3) Uani 0.700(4) 1 d D U P A 1
F30B F 0.7031(6) 0.9541(5) 0.1082(3) 0.111(2) Uani 0.700(4) 1 d D U P A 1
F30C F 0.8630(7) 1.1082(7) 0.1080(5) 0.141(3) Uani 0.700(4) 1 d D U P A 1
F20B F 0.9883(3) 0.4289(2) 0.04860(14) 0.0675(7) Uani 1 1 d . . . . .
F20C F 1.1357(4) 0.3728(2) 0.09185(17) 0.0720(8) Uani 1 1 d . . . . .
F20A F 0.9742(3) 0.3935(2) 0.15197(14) 0.0581(6) Uani 1 1 d . . . . .
O20C O 1.2723(3) 0.6210(3) 0.10255(16) 0.0569(7) Uani 1 1 d . . . . .
O20B O 1.0937(3) 0.6432(2) 0.17438(17) 0.0501(6) Uani 1 1 d . . . . .
O20A O 1.2637(3) 0.5807(3) 0.22041(16) 0.0516(7) Uani 1 1 d . . . . .
N1 N 0.5779(3) 0.4782(2) 0.28414(15) 0.0315(5) Uani 1 1 d . . . . .
N12 N 0.8530(3) 0.5250(2) 0.30089(14) 0.0300(5) Uani 1 1 d . . . . .
N13 N 0.7224(3) 0.6108(2) 0.18935(15) 0.0334(6) Uani 1 1 d . . . . .
N24 N 0.6353(3) 0.7252(2) 0.29359(15) 0.0296(5) Uani 1 1 d . . . . .
N25 N 0.9405(3) 0.7782(2) 0.32305(15) 0.0306(5) Uani 1 1 d . . . . .
N2 N 0.7890(3) 0.6767(2) 0.41382(14) 0.0294(5) Uani 1 1 d . . . . .
N100 N 1.3572(7) 0.9790(5) 0.1645(3) 0.0909(16) Uani 1 1 d . U . . .
C2 C 0.4404(3) 0.4609(3) 0.2735(2) 0.0370(7) Uani 1 1 d . . . . .
H2 H 0.418107 0.525365 0.277614 0.044 Uiso 1 1 calc R . . . .
C3 C 0.3294(4) 0.3512(3) 0.2566(2) 0.0434(8) Uani 1 1 d . . . . .
H3 H 0.232544 0.340923 0.249711 0.052 Uiso 1 1 calc R . . . .
C4 C 0.3617(4) 0.2580(3) 0.2500(2) 0.0469(9) Uani 1 1 d . . . . .
H4 H 0.287116 0.182370 0.238022 0.056 Uiso 1 1 calc R . . . .
C5 C 0.5039(4) 0.2746(3) 0.2610(2) 0.0424(8) Uani 1 1 d . . . . .
H5 H 0.527950 0.211017 0.256817 0.051 Uiso 1 1 calc R . . . .
C6 C 0.6096(3) 0.3862(3) 0.27829(18) 0.0335(6) Uani 1 1 d . . . . .
C7 C 0.7623(3) 0.4136(3) 0.29302(18) 0.0333(6) Uani 1 1 d . . . . .
C8 C 0.8126(5) 0.3327(3) 0.2998(2) 0.0476(9) Uani 1 1 d . . . . .
H8 H 0.748254 0.254618 0.292699 0.057 Uiso 1 1 calc R . . . .
C9 C 0.9600(5) 0.3686(4) 0.3173(3) 0.0512(10) Uani 1 1 d . . . . .
H9 H 0.997179 0.315057 0.323243 0.061 Uiso 1 1 calc R . . . .
C10 C 1.0517(4) 0.4814(4) 0.3261(2) 0.0429(8) Uani 1 1 d . . . . .
H10 H 1.152284 0.506638 0.338279 0.051 Uiso 1 1 calc R . . . .
C11 C 0.9949(3) 0.5575(3) 0.31674(18) 0.0348(7) Uani 1 1 d . . . . .
H11 H 1.058064 0.635036 0.321698 0.042 Uiso 1 1 calc R . . . .
C14 C 0.7642(4) 0.5439(3) 0.13892(19) 0.0411(8) Uani 1 1 d . . . . .
H14 H 0.811609 0.502374 0.154743 0.049 Uiso 1 1 calc R . . . .
C15 C 0.7399(4) 0.5343(4) 0.0646(2) 0.0481(9) Uani 1 1 d . . . . .
H15 H 0.770640 0.487184 0.029759 0.058 Uiso 1 1 calc R . . . .
C16 C 0.6699(4) 0.5947(4) 0.0423(2) 0.0512(10) Uani 1 1 d . . . . .
H16 H 0.652206 0.589240 -0.008359 0.061 Uiso 1 1 calc R . . . .
C17 C 0.6256(4) 0.6630(4) 0.0936(2) 0.0457(8) Uani 1 1 d . . . . .
H17 H 0.577519 0.704745 0.078639 0.055 Uiso 1 1 calc R . . . .
C18 C 0.6529(3) 0.6693(3) 0.16698(19) 0.0355(7) Uani 1 1 d . . . . .
C19 C 0.6089(3) 0.7372(3) 0.22595(19) 0.0347(7) Uani 1 1 d . . . . .
C20 C 0.5425(4) 0.8070(3) 0.2155(2) 0.0451(8) Uani 1 1 d . . . . .
H20 H 0.525016 0.815259 0.168074 0.054 Uiso 1 1 calc R . . . .
C21 C 0.5018(4) 0.8647(3) 0.2752(2) 0.0472(9) Uani 1 1 d . . . . .
H21 H 0.458669 0.914517 0.269164 0.057 Uiso 1 1 calc R . . . .
C22 C 0.5243(4) 0.8494(3) 0.3428(2) 0.0433(8) Uani 1 1 d . . . . .
H22 H 0.494258 0.886434 0.383752 0.052 Uiso 1 1 calc R . . . .
C23 C 0.5918(3) 0.7787(3) 0.35055(19) 0.0344(7) Uani 1 1 d . . . . .
H23 H 0.607459 0.767941 0.397359 0.041 Uiso 1 1 calc R . . . .
C201 C 0.4778(16) 0.2483(14) 0.0604(8) 0.088(4) Uiso 0.5 1 d . . P . .
C26 C 0.9918(3) 0.8299(3) 0.39672(18) 0.0299(6) Uani 1 1 d . . . . .
C27 C 0.9107(3) 0.7756(2) 0.44577(17) 0.0293(6) Uani 1 1 d . . . . .
C29 C 0.7144(3) 0.6201(3) 0.45719(18) 0.0328(6) Uani 1 1 d . . . . .
H29 H 0.631598 0.549948 0.435446 0.039 Uiso 1 1 calc R . . . .
C30 C 0.7554(4) 0.6617(3) 0.53466(19) 0.0369(7) Uani 1 1 d . . . . .
H30 H 0.700661 0.619653 0.564504 0.044 Uiso 1 1 calc R . . . .
C31 C 0.8746(4) 0.7631(3) 0.56677(19) 0.0364(7) Uani 1 1 d . . . . .
H31 H 0.901160 0.793100 0.618943 0.044 Uiso 1 1 calc R . . . .
C32 C 0.9570(4) 0.8222(3) 0.52181(18) 0.0334(7) Uani 1 1 d . . . . .
C33 C 1.0883(4) 0.9262(3) 0.5498(2) 0.0393(7) Uani 1 1 d . . . . .
H33 H 1.120897 0.959790 0.601518 0.047 Uiso 1 1 calc R . . . .
C34 C 1.1656(4) 0.9765(3) 0.5028(2) 0.0396(7) Uani 1 1 d . . . . .
H34 H 1.251891 1.044554 0.522355 0.047 Uiso 1 1 calc R . . . .
C35 C 1.1200(3) 0.9295(3) 0.42513(19) 0.0335(7) Uani 1 1 d . . . . .
C36 C 1.1969(4) 0.9766(3) 0.3736(2) 0.0390(7) Uani 1 1 d . . . . .
H36 H 1.284413 1.044181 0.390193 0.047 Uiso 1 1 calc R . . . .
C37 C 1.1453(4) 0.9251(3) 0.3002(2) 0.0398(7) Uani 1 1 d . . . . .
H37 H 1.196351 0.956621 0.265363 0.048 Uiso 1 1 calc R . . . .
C38 C 1.0158(3) 0.8247(3) 0.2759(2) 0.0352(7) Uani 1 1 d . . . . .
H38 H 0.981135 0.789184 0.224488 0.042 Uiso 1 1 calc R . . . .
C20A C 1.0659(5) 0.4382(4) 0.1105(2) 0.0475(9) Uani 1 1 d . . . . .
C101 C 1.2668(12) 0.9089(6) 0.1210(4) 0.106(2) Uani 1 1 d . U . . .
C102 C 1.1214(13) 0.8195(6) 0.0695(4) 0.148(4) Uani 1 1 d . U . . .
H10A H 1.125957 0.822256 0.018692 0.222 Uiso 1 1 calc GR . . . .
H10B H 1.043565 0.838571 0.086018 0.222 Uiso 1 1 calc GR . . . .
H10C H 1.103781 0.741676 0.071481 0.222 Uiso 1 1 calc GR . . . .
O100 O 0.2010(15) 0.1435(10) 0.0561(7) 0.122(4) Uani 0.5 1 d . . P B 1
C202 C 0.585(4) 0.185(3) 0.058(2) 0.219(14) Uiso 0.5 1 d . . P C .
S40 S 0.9066(13) 1.0418(10) 0.2076(6) 0.100(2) Uiso 0.300(4) 1 d D U P A 2
O40A O 0.8164(17) 1.0591(15) 0.2576(9) 0.101(2) Uiso 0.300(4) 1 d D U P A 2
O40B O 1.0434(19) 1.1199(17) 0.2525(12) 0.100(2) Uiso 0.300(4) 1 d D U P A 2
O40C O 0.8839(18) 0.9188(12) 0.1872(9) 0.097(2) Uiso 0.300(4) 1 d D U P A 2
C40A C 0.949(2) 1.0636(17) 0.1181(9) 0.101(2) Uiso 0.300(4) 1 d D U P A 2
F40A F 0.9709(16) 1.1711(12) 0.1173(8) 0.102(2) Uiso 0.300(4) 1 d D U P A 2
F40B F 1.0736(14) 1.0618(12) 0.1049(8) 0.102(2) Uiso 0.300(4) 1 d D U P A 2
F40C F 0.8650(15) 1.0049(13) 0.0640(7) 0.102(2) Uiso 0.300(4) 1 d D U P A 2
N200 N 0.4619(16) 0.3107(14) 0.0839(8) 0.064(5) Uiso 0.298(13) 1 d . . P C 1
N20A N 0.353(2) 0.2202(18) 0.0662(11) 0.058(6) Uiso 0.202(13) 1 d . . P C 2

loop_
_atom_site_aniso_label
_atom_site_aniso_U_11
_atom_site_aniso_U_22
_atom_site_aniso_U_33
_atom_site_aniso_U_23
_atom_site_aniso_U_13
_atom_site_aniso_U_12
Cr1 0.0238(3) 0.0232(3) 0.0304(3) 0.00693(19) 0.00337(19) 0.00711(19)
S10 0.0307(4) 0.0279(4) 0.0385(4) 0.0105(3) 0.0041(3) 0.0113(3)
F10A 0.0364(13) 0.102(2) 0.0771(19) 0.0106(17) 0.0149(12) 0.0224(14)
F10B 0.0850(19) 0.0799(19) 0.0559(15) 0.0088(13) -0.0082(13) 0.0595(17)
F10C 0.097(2) 0.086(2) 0.0538(15) 0.0028(14) 0.0071(14) 0.0685(19)
O10A 0.0548(15) 0.0473(15) 0.0488(15) 0.0243(12) 0.0128(12) 0.0274(13)
O10B 0.0382(12) 0.0302(11) 0.0438(13) 0.0054(10) 0.0070(10) 0.0131(10)
O10C 0.0443(14) 0.0330(12) 0.0423(13) 0.0101(10) 0.0016(11) 0.0016(11)
C10A 0.056(2) 0.060(3) 0.045(2) 0.0085(18) 0.0055(17) 0.035(2)
S20 0.0374(4) 0.0436(5) 0.0343(4) 0.0084(3) 0.0046(3) 0.0158(4)
S30 0.0448(9) 0.0264(7) 0.0636(10) 0.0180(6) 0.0089(7) -0.0015(6)
O30A 0.049(2) 0.050(3) 0.091(3) 0.024(2) -0.012(2) 0.000(2)
O30B 0.051(3) 0.081(3) 0.097(4) 0.048(3) 0.008(2) 0.006(2)
O30C 0.165(7) 0.132(5) 0.104(4) 0.051(4) 0.057(4) 0.114(6)
C30A 0.055(3) 0.057(3) 0.108(4) 0.036(3) -0.015(2) 0.0097(19)
F30A 0.100(4) 0.172(6) 0.153(5) 0.015(4) -0.009(3) 0.075(4)
F30B 0.080(3) 0.113(3) 0.076(3) 0.032(2) -0.013(2) -0.022(2)
F30C 0.074(3) 0.155(6) 0.166(5) 0.116(5) -0.029(3) -0.012(3)
F20B 0.0801(18) 0.0563(15) 0.0432(13) 0.0033(11) -0.0123(12) 0.0162(13)
F20C 0.094(2) 0.0582(16) 0.0761(19) 0.0127(14) 0.0286(16) 0.0464(16)
F20A 0.0638(15) 0.0433(12) 0.0545(14) 0.0095(10) 0.0141(12) 0.0120(11)
O20C 0.0600(18) 0.0616(18) 0.0416(15) 0.0144(13) 0.0160(13) 0.0174(15)
O20B 0.0482(15) 0.0425(14) 0.0556(16) 0.0073(12) 0.0044(12) 0.0203(12)
O20A 0.0424(14) 0.0637(18) 0.0449(15) 0.0180(13) 0.0007(11) 0.0185(13)
N1 0.0278(12) 0.0266(12) 0.0330(13) 0.0067(10) 0.0037(10) 0.0058(10)
N12 0.0300(12) 0.0277(12) 0.0311(12) 0.0067(10) 0.0046(10) 0.0124(10)
N13 0.0261(12) 0.0347(14) 0.0306(13) 0.0077(11) 0.0039(10) 0.0054(10)
N24 0.0257(11) 0.0247(12) 0.0353(13) 0.0094(10) 0.0023(10) 0.0077(9)
N25 0.0272(12) 0.0244(12) 0.0373(14) 0.0084(10) 0.0041(10) 0.0088(10)
N2 0.0300(12) 0.0253(12) 0.0326(13) 0.0082(10) 0.0041(10) 0.0119(10)
N100 0.124(5) 0.089(4) 0.084(4) 0.039(3) 0.030(3) 0.061(4)
C2 0.0276(15) 0.0315(16) 0.0459(18) 0.0091(14) 0.0065(13) 0.0079(13)
C3 0.0282(15) 0.0377(18) 0.054(2) 0.0106(16) 0.0041(14) 0.0054(14)
C4 0.0400(18) 0.0290(17) 0.056(2) 0.0117(15) 0.0039(16) 0.0003(14)
C5 0.0416(18) 0.0288(16) 0.052(2) 0.0131(15) 0.0056(15) 0.0096(14)
C6 0.0336(15) 0.0314(15) 0.0329(15) 0.0114(12) 0.0064(12) 0.0100(13)
C7 0.0340(15) 0.0292(15) 0.0342(15) 0.0096(12) 0.0041(12) 0.0110(12)
C8 0.053(2) 0.0387(19) 0.060(2) 0.0240(17) 0.0132(18) 0.0230(17)
C9 0.056(2) 0.056(2) 0.064(2) 0.033(2) 0.0150(19) 0.036(2)
C10 0.0408(18) 0.056(2) 0.0410(18) 0.0176(16) 0.0073(14) 0.0275(17)
C11 0.0302(15) 0.0363(16) 0.0349(16) 0.0067(13) 0.0044(12) 0.0136(13)
C14 0.0341(16) 0.0460(19) 0.0350(17) 0.0050(14) 0.0075(13) 0.0128(14)
C15 0.0380(18) 0.061(2) 0.0352(18) 0.0061(16) 0.0073(14) 0.0146(17)
C16 0.0424(19) 0.068(3) 0.0319(17) 0.0132(17) 0.0048(15) 0.0126(18)
C17 0.0404(18) 0.055(2) 0.0392(18) 0.0195(16) 0.0039(15) 0.0153(16)
C18 0.0249(14) 0.0389(17) 0.0374(16) 0.0137(14) 0.0033(12) 0.0070(12)
C19 0.0262(14) 0.0342(16) 0.0400(17) 0.0154(13) 0.0017(12) 0.0069(12)
C20 0.0330(16) 0.049(2) 0.057(2) 0.0291(18) 0.0033(15) 0.0139(15)
C21 0.0409(18) 0.043(2) 0.066(2) 0.0221(18) 0.0071(17) 0.0224(16)
C22 0.0370(17) 0.0369(18) 0.055(2) 0.0107(16) 0.0051(15) 0.0173(15)
C23 0.0327(15) 0.0299(15) 0.0401(17) 0.0087(13) 0.0055(13) 0.0139(13)
C26 0.0283(14) 0.0229(13) 0.0377(16) 0.0081(12) 0.0026(12) 0.0110(11)
C27 0.0313(14) 0.0229(13) 0.0359(15) 0.0082(11) 0.0035(12) 0.0145(12)
C29 0.0335(15) 0.0305(15) 0.0377(16) 0.0132(13) 0.0088(12) 0.0147(12)
C30 0.0441(18) 0.0385(17) 0.0378(17) 0.0165(14) 0.0107(14) 0.0236(15)
C31 0.0457(18) 0.0360(17) 0.0342(16) 0.0112(13) 0.0038(13) 0.0242(15)
C32 0.0376(16) 0.0275(15) 0.0369(16) 0.0066(12) 0.0004(13) 0.0183(13)
C33 0.0446(18) 0.0300(16) 0.0394(17) 0.0024(13) -0.0051(14) 0.0187(14)
C34 0.0393(17) 0.0247(15) 0.0469(19) 0.0037(13) -0.0044(14) 0.0117(13)
C35 0.0308(15) 0.0230(14) 0.0440(17) 0.0082(12) 0.0012(13) 0.0106(12)
C36 0.0317(15) 0.0223(14) 0.058(2) 0.0124(14) 0.0032(14) 0.0063(12)
C37 0.0356(17) 0.0300(16) 0.050(2) 0.0155(14) 0.0099(14) 0.0074(13)
C38 0.0307(15) 0.0294(15) 0.0407(17) 0.0111(13) 0.0062(13) 0.0073(12)
C20A 0.054(2) 0.046(2) 0.0404(19) 0.0076(16) 0.0071(16) 0.0219(18)
C101 0.204(8) 0.064(3) 0.054(3) 0.018(3) 0.004(4) 0.063(4)
C102 0.265(11) 0.068(4) 0.072(4) 0.015(3) -0.043(5) 0.046(5)
O100 0.151(10) 0.099(7) 0.139(10) 0.051(7) 0.063(8) 0.061(7)

loop_
_atom_type_symbol
_atom_type_description
_atom_type_scat_dispersion_real
_atom_type_scat_dispersion_imag
_atom_type_scat_source
C C 0.0181 0.0091 'International Tables Vol C Tables 4.2.6.8 and 6.1.1.4'
H H 0.0000 0.0000 'International Tables Vol C Tables 4.2.6.8 and 6.1.1.4'
Cr Cr -0.1635 2.4439 'International Tables Vol C Tables 4.2.6.8 and 6.1.1.4'
F F 0.0727 0.0534 'International Tables Vol C Tables 4.2.6.8 and 6.1.1.4'
N N 0.0311 0.0180 'International Tables Vol C Tables 4.2.6.8 and 6.1.1.4'
O O 0.0492 0.0322 'International Tables Vol C Tables 4.2.6.8 and 6.1.1.4'
S S 0.3331 0.5567 'International Tables Vol C Tables 4.2.6.8 and 6.1.1.4'

loop_
_exptl_crystal_face_index_h
_exptl_crystal_face_index_k
_exptl_crystal_face_index_l
_exptl_crystal_face_perp_dist
1 -1 -12 0.0738
-1 1 11 0.0749
-1 8 -1 0.1834
-3 -5 2 0.2108
6 -6 1 0.0761
-6 6 -1 0.0776
1 -8 0 0.2012
4 -5 9 0.0918

loop_
_geom_angle_atom_site_label_1
_geom_angle_atom_site_label_2
_geom_angle_atom_site_label_3
_geom_angle
_geom_angle_site_symmetry_1
_geom_angle_site_symmetry_3
_geom_angle_publ_flag
N1 Cr1 N12 80.07(11) . . ?
N1 Cr1 N13 90.34(11) . . ?
N1 Cr1 N24 95.45(11) . . ?
N1 Cr1 N25 172.94(11) . . ?
N1 Cr1 N2 96.01(11) . . ?
N12 Cr1 N25 93.65(10) . . ?
N12 Cr1 N2 87.68(10) . . ?
N13 Cr1 N12 98.23(11) . . ?
N13 Cr1 N24 79.31(11) . . ?
N13 Cr1 N25 93.77(11) . . ?
N13 Cr1 N2 172.00(11) . . ?
N24 Cr1 N12 174.92(10) . . ?
N24 Cr1 N25 90.96(10) . . ?
N24 Cr1 N2 95.21(10) . . ?
N25 Cr1 N2 80.41(11) . . ?
O10A S10 O10B 115.27(16) . . ?
O10A S10 O10C 115.05(17) . . ?
O10A S10 C10A 102.66(19) . . ?
O10B S10 C10A 103.30(17) . . ?
O10C S10 O10B 114.68(16) . . ?
O10C S10 C10A 103.4(2) . . ?
F10A C10A S10 112.6(3) . . ?
F10A C10A F10B 107.2(4) . . ?
F10A C10A F10C 108.1(4) . . ?
F10B C10A S10 110.3(3) . . ?
F10C C10A S10 110.8(3) . . ?
F10C C10A F10B 107.6(4) . . ?
O20C S20 C20A 102.82(19) . . ?
O20B S20 O20C 115.4(2) . . ?
O20B S20 C20A 103.04(18) . . ?
O20A S20 O20C 115.56(19) . . ?
O20A S20 O20B 114.47(18) . . ?
O20A S20 C20A 102.98(19) . . ?
O30A S30 O30B 114.9(4) . . ?
O30A S30 O30C 109.7(5) . . ?
O30A S30 C30A 105.0(3) . . ?
O30B S30 O30C 111.2(4) . . ?
O30B S30 C30A 111.9(4) . . ?
O30C S30 C30A 103.3(5) . . ?
F30A C30A S30 104.2(7) . . ?
F30B C30A S30 115.4(6) . . ?
F30B C30A F30A 97.6(7) . . ?
F30C C30A S30 114.7(6) . . ?
F30C C30A F30A 111.9(9) . . ?
F30C C30A F30B 111.4(8) . . ?
C2 N1 Cr1 126.1(2) . . ?
C2 N1 C6 119.1(3) . . ?
C6 N1 Cr1 114.6(2) . . ?
C7 N12 Cr1 113.8(2) . . ?
C11 N12 Cr1 126.6(2) . . ?
C11 N12 C7 119.1(3) . . ?
C14 N13 Cr1 125.3(2) . . ?
C14 N13 C18 119.4(3) . . ?
C18 N13 Cr1 115.3(2) . . ?
C19 N24 Cr1 115.2(2) . . ?
C23 N24 Cr1 125.3(2) . . ?
C23 N24 C19 119.4(3) . . ?
C26 N25 Cr1 113.0(2) . . ?
C38 N25 Cr1 128.6(2) . . ?
C38 N25 C26 118.4(3) . . ?
C27 N2 Cr1 113.0(2) . . ?
C29 N2 Cr1 128.4(2) . . ?
C29 N2 C27 118.6(3) . . ?
N1 C2 C3 121.8(3) . . ?
C4 C3 C2 119.0(3) . . ?
C3 C4 C5 119.8(3) . . ?
C6 C5 C4 118.4(3) . . ?
N1 C6 C5 121.9(3) . . ?
N1 C6 C7 115.3(3) . . ?
C5 C6 C7 122.8(3) . . ?
N12 C7 C6 115.7(3) . . ?
N12 C7 C8 121.6(3) . . ?
C8 C7 C6 122.7(3) . . ?
C7 C8 C9 118.3(4) . . ?
C10 C9 C8 120.1(3) . . ?
C9 C10 C11 118.8(3) . . ?
N12 C11 C10 122.0(3) . . ?
N13 C14 C15 121.7(4) . . ?
C16 C15 C14 118.5(4) . . ?
C15 C16 C17 120.3(4) . . ?
C18 C17 C16 118.6(4) . . ?
N13 C18 C17 121.5(3) . . ?
N13 C18 C19 115.1(3) . . ?
C17 C18 C19 123.5(3) . . ?
N24 C19 C18 114.7(3) . . ?
N24 C19 C20 121.0(3) . . ?
C20 C19 C18 124.3(3) . . ?
C19 C20 C21 119.2(4) . . ?
C22 C21 C20 119.7(3) . . ?
C21 C22 C23 118.9(4) . . ?
N24 C23 C22 121.8(3) . . ?
N200 C201 C202 146(2) . . ?
N20A C201 C202 134(2) . . ?
N25 C26 C27 116.9(3) . . ?
N25 C26 C35 123.0(3) . . ?
C35 C26 C27 120.0(3) . . ?
N2 C27 C26 116.6(3) . . ?
N2 C27 C32 122.9(3) . . ?
C32 C27 C26 120.5(3) . . ?
N2 C29 C30 121.6(3) . . ?
C31 C30 C29 119.8(3) . . ?
C30 C31 C32 119.4(3) . . ?
C27 C32 C31 117.7(3) . . ?
C27 C32 C33 118.5(3) . . ?
C31 C32 C33 123.8(3) . . ?
C34 C33 C32 120.7(3) . . ?
C33 C34 C35 121.4(3) . . ?
C26 C35 C34 119.0(3) . . ?
C26 C35 C36 117.0(3) . . ?
C36 C35 C34 124.0(3) . . ?
C37 C36 C35 119.8(3) . . ?
C36 C37 C38 119.8(3) . . ?
N25 C38 C37 122.0(3) . . ?
F20B C20A S20 111.1(3) . . ?
F20C C20A S20 111.6(3) . . ?
F20C C20A F20B 107.0(3) . . ?
F20C C20A F20A 108.3(3) . . ?
F20A C20A S20 111.9(3) . . ?
F20A C20A F20B 106.8(3) . . ?
N100 C101 C102 168.7(10) . . ?
O40A S40 O40B 99.8(13) . . ?
O40A S40 O40C 109.2(12) . . ?
O40A S40 C40A 139.9(12) . . ?
O40B S40 O40C 113.5(13) . . ?
O40B S40 C40A 98.1(12) . . ?
O40C S40 C40A 95.8(10) . . ?
F40A C40A S40 111.0(13) . . ?
F40B C40A S40 113.8(13) . . ?
F40B C40A F40A 101.3(14) . . ?
F40C C40A S40 119.5(15) . . ?
F40C C40A F40A 103.1(16) . . ?
F40C C40A F40B 106.2(16) . . ?

loop_
_geom_bond_atom_site_label_1
_geom_bond_atom_site_label_2
_geom_bond_distance
_geom_bond_site_symmetry_2
_geom_bond_publ_flag
Cr1 N1 2.045(3) . ?
Cr1 N12 2.057(3) . ?
Cr1 N13 2.046(3) . ?
Cr1 N24 2.047(3) . ?
Cr1 N25 2.062(3) . ?
Cr1 N2 2.062(3) . ?
S10 O10A 1.430(3) . ?
S10 O10B 1.446(2) . ?
S10 O10C 1.437(3) . ?
S10 C10A 1.833(4) . ?
F10A C10A 1.311(6) . ?
F10B C10A 1.347(5) . ?
F10C C10A 1.336(5) . ?
S20 O20C 1.441(3) . ?
S20 O20B 1.435(3) . ?
S20 O20A 1.432(3) . ?
S20 C20A 1.827(4) . ?
S30 O30A 1.415(5) . ?
S30 O30B 1.420(5) . ?
S30 O30C 1.476(6) . ?
S30 C30A 1.788(8) . ?
C30A F30A 1.347(11) . ?
C30A F30B 1.277(9) . ?
C30A F30C 1.215(10) . ?
F20B C20A 1.332(5) . ?
F20C C20A 1.324(5) . ?
F20A C20A 1.326(5) . ?
N1 C2 1.340(4) . ?
N1 C6 1.356(4) . ?
N12 C7 1.361(4) . ?
N12 C11 1.344(4) . ?
N13 C14 1.348(4) . ?
N13 C18 1.358(5) . ?
N24 C19 1.359(4) . ?
N24 C23 1.344(4) . ?
N25 C26 1.363(4) . ?
N25 C38 1.333(4) . ?
N2 C27 1.368(4) . ?
N2 C29 1.331(4) . ?
N100 C101 1.120(9) . ?
C2 C3 1.390(5) . ?
C3 C4 1.374(6) . ?
C4 C5 1.390(5) . ?
C5 C6 1.386(5) . ?
C6 C7 1.463(5) . ?
C7 C8 1.384(5) . ?
C8 C9 1.394(6) . ?
C9 C10 1.375(6) . ?
C10 C11 1.384(5) . ?
C14 C15 1.385(5) . ?
C15 C16 1.383(6) . ?
C16 C17 1.384(6) . ?
C17 C18 1.383(5) . ?
C18 C19 1.467(5) . ?
C19 C20 1.387(5) . ?
C20 C21 1.388(6) . ?
C21 C22 1.371(6) . ?
C22 C23 1.392(5) . ?
C201 C202 1.62(4) . ?
C201 N200 0.914(18) . ?
C201 N20A 1.22(2) . ?
C26 C27 1.432(4) . ?
C26 C35 1.401(4) . ?
C27 C32 1.393(5) . ?
C29 C30 1.411(5) . ?
C30 C31 1.373(5) . ?
C31 C32 1.403(5) . ?
C32 C33 1.446(5) . ?
C33 C34 1.361(6) . ?
C34 C35 1.421(5) . ?
C35 C36 1.414(5) . ?
C36 C37 1.358(5) . ?
C37 C38 1.408(4) . ?
C101 C102 1.566(13) . ?
S40 O40A 1.414(14) . ?
S40 O40B 1.433(16) . ?
S40 O40C 1.488(14) . ?
S40 C40A 1.849(16) . ?
C40A F40A 1.347(18) . ?
C40A F40B 1.337(17) . ?
C40A F40C 1.171(17) . ?

loop_
_exptl_oxdiff_crystal_face_indexfrac_h
_exptl_oxdiff_crystal_face_indexfrac_k
_exptl_oxdiff_crystal_face_indexfrac_l
_exptl_oxdiff_crystal_face_x
_exptl_oxdiff_crystal_face_y
_exptl_oxdiff_crystal_face_z
0.5484 -0.7790 -11.5362 -0.7686 0.5895 -0.2483
-0.5603 0.8548 11.4960 0.7668 -0.5881 0.2571
-1.1703 8.2237 -1.4517 0.0185 0.0316 0.9993
-3.2121 -5.2587 2.3604 -0.3417 -0.5587 -0.7558
6.1456 -6.1858 1.2349 0.5674 0.5973 -0.5669
-6.0229 6.4469 -1.2716 -0.5488 -0.5776 0.6043
0.9620 -7.9279 -0.0631 -0.1379 0.0174 -0.9903
4.4556 -4.6886 8.5970 0.9425 0.0739 -0.3259
